data_2108923
loop_
_publ_author_name
'Rejnhardt, Piotr'
'Drozd, Marek'
'Daszkiewicz, Marek'

_publ_section_title
;
 Low-temperature phase transition and high-pressure phase stability of
 1<i>H</i>-pyrazole-1-carboxamidine nitrate
;
_journal_issue 6
_journal_name_full 'Acta Crystallographica Section B'
_journal_page_first 996
_journal_page_last 1002
_journal_paper_doi 10.1107/S2052520621010970
_journal_volume 77
_journal_year 2021
_chemical_formula_moiety 'C4 H7 N4, N O3'
_chemical_formula_sum 'C4 H7 N5 O3'
_chemical_formula_weight 173.15
_space_group_crystal_system triclinic
_space_group_IT_number 2
_space_group_name_Hall '-P 1'
_space_group_name_H-M_alt 'P -1'
_atom_sites_solution_hydrogens geom
_atom_sites_solution_primary dual
_audit_creation_date 2021-07-28
_audit_creation_method
;
Olex2 1.2
(compiled 2018.05.29 svn.r3508 for OlexSys, GUI svn.r5506)
;
_cell_angle_alpha 88.714(3)
_cell_angle_beta 98.962(3)
_cell_angle_gamma 92.480(3)
_cell_formula_units_Z 4
_cell_length_a 5.0927(2)
_cell_length_b 10.2465(3)
_cell_length_c 13.6617(4)
_cell_measurement_reflns_used 2734
_cell_measurement_temperature 100.00(10)
_cell_measurement_theta_max 28.9780
_cell_measurement_theta_min 5.8430
_cell_volume 703.45(4)
_computing_cell_refinement 'CrysAlisPro 1.171.39.46 (Rigaku OD, 2018)'
_computing_data_collection 'CrysAlisPro 1.171.39.46 (Rigaku OD, 2018)'
_computing_data_reduction 'CrysAlisPro 1.171.39.46 (Rigaku OD, 2018)'
_computing_molecular_graphics 'Olex2 (Dolomanov et al., 2009)'
_computing_publication_material 'Olex2 (Dolomanov et al., 2009)'
_computing_structure_refinement 'ShelXL (Sheldrick, 2015)'
_computing_structure_solution 'ShelXT (Sheldrick, 2015)'
_diffrn_ambient_environment N~2~
_diffrn_ambient_temperature 100.00(10)
_diffrn_detector 'CCD plate'
_diffrn_detector_area_resol_mean 10.6249
_diffrn_detector_type Atlas
_diffrn_measured_fraction_theta_full 0.830
_diffrn_measured_fraction_theta_max 0.719
_diffrn_measurement_details
;
List of Runs (angles in degrees, time in seconds):

  # Type    Start    End  Width  t~exp~   \w     \q     \k     \f   Frames
--------------------------------------------------------------------------
  1  \w    -65.00  45.40   0.80   10.00    --   13.31 -57.00   0.00  138
  2  \w    -65.00  45.40   0.80   10.00    --   13.31 -57.00-120.00  138
  3  \w     35.00 105.40   0.80   10.00    --   13.31 178.00-120.00   88
  4  \w    -78.00 -38.00   0.80   10.00    --   13.31 178.00  60.00   50
  5  \w    -19.00  90.60   0.80   10.00    --   13.31  57.00   0.00  137
;
_diffrn_measurement_device 'four-circle diffractometer'
_diffrn_measurement_device_type 'Xcalibur, Atlas'
_diffrn_measurement_method '\w scans'
_diffrn_orient_matrix_type 'CrysAlisPro convention (1999,Acta A55,543-557)'
_diffrn_orient_matrix_UB_11 0.0816041000
_diffrn_orient_matrix_UB_12 0.0559751000
_diffrn_orient_matrix_UB_13 -0.0077217000
_diffrn_orient_matrix_UB_21 0.0454957000
_diffrn_orient_matrix_UB_22 0.0029692000
_diffrn_orient_matrix_UB_23 0.0517141000
_diffrn_orient_matrix_UB_31 0.1057552000
_diffrn_orient_matrix_UB_32 -0.0407447000
_diffrn_orient_matrix_UB_33 -0.0054176000
_diffrn_radiation_monochromator graphite
_diffrn_radiation_probe x-ray
_diffrn_radiation_type MoK\a
_diffrn_radiation_wavelength 0.71073
_diffrn_reflns_av_R_equivalents 0.0314
_diffrn_reflns_av_unetI/netI 0.0375
_diffrn_reflns_Laue_measured_fraction_full 0.830
_diffrn_reflns_Laue_measured_fraction_max 0.719
_diffrn_reflns_limit_h_max 6
_diffrn_reflns_limit_h_min -6
_diffrn_reflns_limit_k_max 13
_diffrn_reflns_limit_k_min -14
_diffrn_reflns_limit_l_max 18
_diffrn_reflns_limit_l_min -18
_diffrn_reflns_number 6317
_diffrn_reflns_point_group_measured_fraction_full 0.830
_diffrn_reflns_point_group_measured_fraction_max 0.719
_diffrn_reflns_theta_full 25.242
_diffrn_reflns_theta_max 29.169
_diffrn_reflns_theta_min 2.517
_diffrn_source 'fine-focus sealed X-ray tube'
_diffrn_source_type 'Enhance (Mo) X-ray Source'
_exptl_absorpt_coefficient_mu 0.140
_exptl_absorpt_correction_T_max 1.00000
_exptl_absorpt_correction_T_min 0.92191
_exptl_absorpt_correction_type multi-scan
_exptl_absorpt_process_details
;
CrysAlisPro 1.171.39.46 (Rigaku Oxford Diffraction, 2018)
Empirical absorption correction using spherical harmonics,
 implemented in SCALE3 ABSPACK scaling algorithm.
;
_exptl_crystal_colour colourless
_exptl_crystal_density_diffrn 1.635
_exptl_crystal_description prism
_exptl_crystal_F_000 360
_exptl_crystal_size_max 0.493
_exptl_crystal_size_mid 0.383
_exptl_crystal_size_min 0.332
_refine_diff_density_max 0.211
_refine_diff_density_min -0.212
_refine_diff_density_rms 0.046
_refine_ls_extinction_method none
_refine_ls_goodness_of_fit_ref 0.956
_refine_ls_hydrogen_treatment constr
_refine_ls_matrix_type full
_refine_ls_number_parameters 217
_refine_ls_number_reflns 2716
_refine_ls_number_restraints 0
_refine_ls_restrained_S_all 0.956
_refine_ls_R_factor_all 0.0479
_refine_ls_R_factor_gt 0.0340
_refine_ls_shift/su_max 0.000
_refine_ls_shift/su_mean 0.000
_refine_ls_structure_factor_coef Fsqd
_refine_ls_weighting_details 'w=1/[\s^2^(Fo^2^)+(0.0580P)^2^] where P=(Fo^2^+2Fc^2^)/3'
_refine_ls_weighting_scheme calc
_refine_ls_wR_factor_gt 0.0856
_refine_ls_wR_factor_ref 0.0889
_reflns_Friedel_coverage 0.000
_reflns_number_gt 2045
_reflns_number_total 2716
_reflns_threshold_expression 'I > 2\s(I)'
_twin_special_details
;
Component 2 rotated by 179.9939\% 
 around [-0.02 1.00 0.03] (reciprocal) or [0.00 1.00 -0.00] (direct)
;
_cod_data_source_file xk5086sup1.cif
_cod_data_source_block 100K
_cod_database_code 2108923
_shelx_shelxl_version_number 2018/3
_chemical_oxdiff_formula C4N4NO3H7
_shelx_space_group_comment
;
The symmetry employed for this shelxl refinement is uniquely defined
by the following loop, which should always be used as a source of
symmetry information in preference to the above space-group names.
They are only intended as comments.
;
_olex2_refinement_description
;
1. Fixed Uiso
 At 1.2 times of:
  All C(H) groups, All N(H,H) groups
2.a Aromatic/amide H refined with riding coordinates:
 C11(H11), C12(H12), C13(H13), C21(H21), C22(H22), C23(H23)
2.b X=CH2 refined with riding coordinates:
 N13(H13A,H13B), N14(H14A,H14B), N23(H23A,H23B), N24(H24A,H24B)
;
_olex2_submission_special_instructions 'No special instructions were received'
_oxdiff_exptl_absorpt_empirical_details
;
Empirical correction (ABSPACK) includes:
- Absorption correction using spherical harmonics
- Frame scaling
;
_oxdiff_exptl_absorpt_empirical_full_max 1.126
_oxdiff_exptl_absorpt_empirical_full_min 0.895
_oxdiff_twin_integration_method simultaneous
_oxdiff_twin_items 2

loop_
_space_group_symop_operation_xyz
'x, y, z'
'-x, -y, -z'

loop_
_atom_site_label
_atom_site_type_symbol
_atom_site_fract_x
_atom_site_fract_y
_atom_site_fract_z
_atom_site_U_iso_or_equiv
_atom_site_adp_type
_atom_site_occupancy
_atom_site_site_symmetry_order
_atom_site_calc_flag
_atom_site_refinement_flags_posn
_atom_site_refinement_flags_adp
_atom_site_refinement_flags_occupancy
_atom_site_disorder_assembly
_atom_site_disorder_group
C11 C -0.3861(3) 0.21428(12) 0.03993(11) 0.0186(3) Uani 1 1 d . . . . .
H11 H -0.534865 0.171800 0.004444 0.022 Uiso 1 1 calc R . . . .
C12 C -0.1637(3) 0.14934(12) 0.08833(11) 0.0188(3) Uani 1 1 d . . . . .
H12 H -0.138943 0.059862 0.090650 0.023 Uiso 1 1 calc R . . . .
C13 C 0.0081(3) 0.24472(12) 0.13113(11) 0.0176(3) Uani 1 1 d . . . . .
H13 H 0.174993 0.233938 0.168394 0.021 Uiso 1 1 calc R . . . .
C14 C -0.0191(3) 0.48732(12) 0.12935(10) 0.0162(3) Uani 1 1 d . . . . .
C21 C 1.3897(3) -0.28961(12) 0.46444(11) 0.0193(3) Uani 1 1 d . . . . .
H21 H 1.537735 -0.326835 0.501267 0.023 Uiso 1 1 calc R . . . .
C22 C 1.1723(3) -0.36299(12) 0.41352(11) 0.0198(3) Uani 1 1 d . . . . .
H22 H 1.150663 -0.453483 0.410612 0.024 Uiso 1 1 calc R . . . .
C23 C 1.0004(3) -0.27290(12) 0.36938(11) 0.0185(3) Uani 1 1 d . . . . .
H23 H 0.836362 -0.289373 0.330215 0.022 Uiso 1 1 calc R . . . .
C24 C 1.0205(3) -0.02909(12) 0.37019(10) 0.0153(3) Uani 1 1 d . . . . .
N2 N 0.7517(3) 0.34022(10) 0.32221(9) 0.0183(3) Uani 1 1 d . . . . .
N11 N -0.1172(3) 0.36093(10) 0.10771(9) 0.0159(3) Uani 1 1 d . . . . .
N12 N -0.3608(2) 0.34228(10) 0.05037(9) 0.0173(3) Uani 1 1 d . . . . .
N13 N -0.1637(3) 0.58361(10) 0.08997(9) 0.0198(3) Uani 1 1 d . . . . .
H13A H -0.107843 0.663193 0.100737 0.024 Uiso 1 1 calc R . . . .
H13B H -0.314246 0.567169 0.053376 0.024 Uiso 1 1 calc R . . . .
N14 N 0.2094(2) 0.50762(10) 0.18505(9) 0.0195(3) Uani 1 1 d . . . . .
H14A H 0.270361 0.586163 0.197119 0.023 Uiso 1 1 calc R . . . .
H14B H 0.299833 0.442513 0.209853 0.023 Uiso 1 1 calc R . . . .
N21 N 1.1198(3) -0.15233(10) 0.39479(9) 0.0170(3) Uani 1 1 d . . . . .
N22 N 1.3609(2) -0.16279(10) 0.45428(9) 0.0177(3) Uani 1 1 d . . . . .
N23 N 1.1631(3) 0.07258(10) 0.40890(9) 0.0195(3) Uani 1 1 d . . . . .
H23A H 1.107293 0.150102 0.396243 0.023 Uiso 1 1 calc R . . . .
H23B H 1.312039 0.061497 0.446861 0.023 Uiso 1 1 calc R . . . .
N24 N 0.7947(2) -0.01891(10) 0.31254(9) 0.0193(3) Uani 1 1 d . . . . .
H24A H 0.731791 0.056853 0.298004 0.023 Uiso 1 1 calc R . . . .
H24B H 0.707797 -0.087907 0.288793 0.023 Uiso 1 1 calc R . . . .
O21 O 0.99244(19) 0.32225(8) 0.35522(7) 0.0202(2) Uani 1 1 d . . . . .
O22 O 0.5960(2) 0.24491(9) 0.29448(8) 0.0232(3) Uani 1 1 d . . . . .
O23 O 0.6680(2) 0.45255(9) 0.31662(9) 0.0290(3) Uani 1 1 d . . . . .
N1 N 0.2524(3) 0.86582(10) 0.17230(9) 0.0176(3) Uani 1 1 d . . . . .
O11 O 0.4124(2) 0.77799(8) 0.20569(8) 0.0212(2) Uani 1 1 d . . . . .
O12 O 0.01163(19) 0.83490(8) 0.14291(8) 0.0209(2) Uani 1 1 d . . . . .
O13 O 0.3334(2) 0.98037(9) 0.16892(10) 0.0328(3) Uani 1 1 d . . . . .

loop_
_atom_site_aniso_label
_atom_site_aniso_U_11
_atom_site_aniso_U_22
_atom_site_aniso_U_33
_atom_site_aniso_U_23
_atom_site_aniso_U_13
_atom_site_aniso_U_12
C11 0.0195(8) 0.0168(6) 0.0191(8) -0.0013(5) 0.0022(6) -0.0030(5)
C12 0.0208(8) 0.0170(6) 0.0187(8) 0.0013(5) 0.0033(6) 0.0016(5)
C13 0.0158(8) 0.0193(6) 0.0177(8) 0.0044(5) 0.0018(6) 0.0044(5)
C14 0.0162(8) 0.0166(6) 0.0160(8) 0.0008(5) 0.0032(6) -0.0011(5)
C21 0.0201(8) 0.0185(6) 0.0184(8) 0.0019(5) 0.0008(6) 0.0005(5)
C22 0.0232(9) 0.0172(6) 0.0188(8) -0.0004(5) 0.0028(7) -0.0020(5)
C23 0.0175(8) 0.0193(6) 0.0176(8) -0.0027(5) 0.0013(6) -0.0063(5)
C24 0.0140(8) 0.0180(6) 0.0136(7) 0.0011(5) 0.0023(6) -0.0006(5)
N2 0.0176(7) 0.0212(6) 0.0154(7) 0.0029(4) 0.0009(5) 0.0000(4)
N11 0.0134(7) 0.0165(5) 0.0165(7) 0.0010(4) -0.0010(5) -0.0002(4)
N12 0.0140(7) 0.0190(5) 0.0174(7) 0.0004(4) -0.0015(5) -0.0010(4)
N13 0.0167(7) 0.0150(5) 0.0245(7) 0.0003(4) -0.0059(5) -0.0031(4)
N14 0.0160(7) 0.0194(6) 0.0213(7) -0.0001(4) -0.0023(5) -0.0013(4)
N21 0.0162(7) 0.0159(6) 0.0183(7) -0.0003(4) 0.0011(5) -0.0018(4)
N22 0.0139(7) 0.0194(5) 0.0180(7) 0.0008(4) -0.0024(5) -0.0006(4)
N23 0.0165(7) 0.0145(5) 0.0243(7) 0.0009(4) -0.0058(5) -0.0012(4)
N24 0.0164(7) 0.0177(6) 0.0220(7) -0.0002(4) -0.0026(5) -0.0003(4)
O21 0.0131(5) 0.0201(5) 0.0255(6) 0.0016(4) -0.0028(4) 0.0014(4)
O22 0.0175(6) 0.0262(5) 0.0242(6) -0.0041(4) -0.0004(5) -0.0067(4)
O23 0.0232(7) 0.0213(5) 0.0398(7) 0.0039(4) -0.0046(5) 0.0066(4)
N1 0.0170(7) 0.0187(5) 0.0158(6) -0.0010(4) -0.0007(5) -0.0021(4)
O11 0.0174(6) 0.0199(5) 0.0251(6) 0.0033(4) -0.0006(5) 0.0019(4)
O12 0.0123(6) 0.0210(5) 0.0281(6) -0.0017(4) -0.0007(4) -0.0027(4)
O13 0.0245(7) 0.0176(5) 0.0499(8) 0.0051(4) -0.0113(6) -0.0067(4)

loop_
_atom_type_symbol
_atom_type_description
_atom_type_scat_dispersion_real
_atom_type_scat_dispersion_imag
_atom_type_scat_source
C C 0.0033 0.0016 'International Tables Vol C Tables 4.2.6.8 and 6.1.1.4'
H H 0.0000 0.0000 'International Tables Vol C Tables 4.2.6.8 and 6.1.1.4'
N N 0.0061 0.0033 'International Tables Vol C Tables 4.2.6.8 and 6.1.1.4'
O O 0.0106 0.0060 'International Tables Vol C Tables 4.2.6.8 and 6.1.1.4'

loop_
_exptl_crystal_face_index_h
_exptl_crystal_face_index_k
_exptl_crystal_face_index_l
_exptl_crystal_face_perp_dist
6 -5 5 0.1323
1 11 12 0.2225
2 6 -17 0.1432
3 -3 -18 0.1479
-1 -12 10 0.1473
2 -10 12 0.1564
5 -1 -16 0.1042
-6 9 4 0.1756
-6 7 1 0.1666
-4 -11 -3 0.2253
7 0 -2 0.0988
-6 -4 12 0.2597
1 -13 7 0.1488
6 1 -12 0.1113
1 12 -9 0.1863
5 -7 6 0.1414
-3 6 17 0.2370
-1 14 5 0.2315
3 -6 -17 0.1654
6 1 6 0.1318
6 -5 4 0.1301
-5 0 17 0.2443
-1 9 15 0.2332
-6 2 -9 0.2695
1 -9 -16 0.1979

loop_
_geom_angle_atom_site_label_1
_geom_angle_atom_site_label_2
_geom_angle_atom_site_label_3
_geom_angle
_geom_angle_site_symmetry_1
_geom_angle_site_symmetry_3
_geom_angle_publ_flag
N12 C11 C12 112.61(13) . . ?
C13 C12 C11 105.67(11) . . ?
C12 C13 N11 105.75(14) . . ?
N13 C14 N11 117.36(15) . . ?
N14 C14 N11 120.54(12) . . ?
N14 C14 N13 122.08(12) . . ?
N22 C21 C22 112.78(12) . . ?
C23 C22 C21 105.30(12) . . ?
C22 C23 N21 105.89(14) . . ?
N23 C24 N21 117.23(14) . . ?
N24 C24 N21 119.79(12) . . ?
N24 C24 N23 122.97(12) . . ?
O22 N2 O21 120.26(11) . . ?
O23 N2 O21 119.82(12) . . ?
O23 N2 O22 119.92(13) . . ?
C13 N11 C14 128.35(15) . . ?
N12 N11 C13 112.16(11) . . ?
N12 N11 C14 119.33(11) . . ?
C11 N12 N11 103.81(10) . . ?
C23 N21 C24 128.13(15) . . ?
N22 N21 C23 112.12(11) . . ?
N22 N21 C24 119.70(11) . . ?
C21 N22 N21 103.91(10) . . ?
O12 N1 O11 119.68(11) . . ?
O13 N1 O11 119.87(13) . . ?
O13 N1 O12 120.46(11) . . ?

loop_
_geom_bond_atom_site_label_1
_geom_bond_atom_site_label_2
_geom_bond_distance
_geom_bond_site_symmetry_2
_geom_bond_publ_flag
C11 C12 1.405(2) . ?
C11 N12 1.3211(16) . ?
C12 C13 1.362(2) . ?
C13 N11 1.3828(17) . ?
C14 N11 1.3889(17) . ?
C14 N13 1.3118(18) . ?
C14 N14 1.2988(18) . ?
C21 C22 1.409(2) . ?
C21 N22 1.3159(16) . ?
C22 C23 1.365(2) . ?
C23 N21 1.3803(17) . ?
C24 N21 1.3953(17) . ?
C24 N23 1.3161(18) . ?
C24 N24 1.2951(18) . ?
N2 O21 1.2587(16) . ?
N2 O22 1.2576(16) . ?
N2 O23 1.2412(13) . ?
N11 N12 1.3683(17) . ?
N21 N22 1.3696(17) . ?
N1 O11 1.2693(15) . ?
N1 O12 1.2586(16) . ?
N1 O13 1.2294(14) . ?

loop_
_geom_hbond_atom_site_label_D
_geom_hbond_atom_site_label_H
_geom_hbond_atom_site_label_A
_geom_hbond_distance_DH
_geom_hbond_distance_HA
_geom_hbond_distance_DA
_geom_hbond_angle_DHA
_geom_hbond_site_symmetry_A
_geom_hbond_publ_flag
N13 H13A O12 0.86 1.91 2.7628(14) 172.3 . yes
N13 H13B N12 0.86 2.23 2.9607(17) 143.4 2_465 yes
N14 H14A O11 0.86 2.06 2.9188(15) 172.3 . yes
N14 H14B O22 0.86 2.71 3.5663(15) 177.4 . yes
N14 H14B O23 0.86 2.19 2.7864(16) 126.4 . yes
N23 H23A O21 0.86 1.93 2.7834(13) 174.4 . yes
N23 H23B N22 0.86 2.21 2.9493(18) 143.8 2_856 yes
N24 H24A O22 0.86 2.07 2.9191(13) 168.1 . yes
N24 H24B O11 0.86 2.19 3.0253(15) 163.6 1_545 yes

loop_
_twin_individual_id
_twin_individual_mass_fraction_refined
_oxdiff_twin_reflns_isolated
_oxdiff_twin_reflns_overlapped
_twin_individual_twin_lattice_type
_twin_individual_twin_matrix_11
_twin_individual_twin_matrix_12
_twin_individual_twin_matrix_13
_twin_individual_twin_matrix_21
_twin_individual_twin_matrix_22
_twin_individual_twin_matrix_23
_twin_individual_twin_matrix_31
_twin_individual_twin_matrix_32
_twin_individual_twin_matrix_33
1 0.5915 4722 3088 ref 1.0000 0.0000 0.0000 0.0000 1.0000 0.0000 0.0000 0.0000 1.0000
2 0.4085 4703 3088 nmt -1.0000 -0.0426 0.0001 0.0004 1.0002 -0.0001 -0.0003 0.0591 -1.0004

loop_
_exptl_oxdiff_crystal_face_indexfrac_h
_exptl_oxdiff_crystal_face_indexfrac_k
_exptl_oxdiff_crystal_face_indexfrac_l
_exptl_oxdiff_crystal_face_x
_exptl_oxdiff_crystal_face_y
_exptl_oxdiff_crystal_face_z
6.0008 -4.9938 4.9996 0.1716 0.5167 0.8110
0.9986 10.9996 11.9974 0.6046 0.6985 -0.4076
2.0030 6.0001 -16.9992 0.6306 -0.7702 0.0595
3.0034 -2.9976 -17.9981 0.2163 -0.8030 0.5373
-1.0018 -11.9985 10.0005 -0.8306 0.4360 0.3288
1.9987 -9.9962 11.9999 -0.4891 0.6818 0.5537
5.0036 -0.9961 -15.9987 0.4761 -0.6027 0.6564
-6.0021 8.9935 3.9990 -0.0173 -0.0396 -1.0229
-6.0017 6.9937 0.9995 -0.1060 -0.2006 -0.9251
-4.0007 -11.0018 -2.9981 -0.9192 -0.3697 0.0414
7.0022 0.0060 -2.0004 0.5872 0.2151 0.7511
-6.0034 -4.0041 11.9998 -0.8067 0.3355 -0.5368
0.9991 -12.9968 7.0008 -0.7000 0.3689 0.5973
6.0033 1.0046 -11.9994 0.6388 -0.3444 0.6590
1.0017 11.9986 -9.0007 0.8229 -0.3843 -0.3342
5.0004 -6.9943 5.9999 -0.0298 0.5170 0.7813
-3.0032 5.9971 16.9978 -0.0406 0.7602 -0.6540
-1.0009 13.9971 4.9979 0.6632 0.2545 -0.7032
3.0032 -5.9971 -16.9978 0.0406 -0.7602 0.6540
6.0007 1.0053 5.9988 0.4996 0.5862 0.5612
6.0010 -4.9938 3.9997 0.1793 0.4650 0.8164
-5.0038 -0.0037 16.9987 -0.5398 0.6514 -0.6211
-1.0023 8.9983 14.9975 0.3061 0.7567 -0.5539
-6.0003 1.9941 -8.9989 -0.3085 -0.7324 -0.6671
1.0025 -8.9983 -15.9974 -0.2983 -0.8084 0.5593

_cod_database_fobs_code 2108923
